data_1000403
loop_
_publ_author_name
'Renaudin, J'
'Laligant, Y'
'Samouel, M'
'de Kozak, A'
'Ferey, G'

_publ_section_title
;
Complex copper(II) fluorides III. Crystal structure of Ba2 Cu V2 F12; A
new bidimensional M X4 network
;
_journal_coden_ASTM JSSCBI
_journal_name_full 'Journal of Solid State Chemistry'
_journal_page_first 158
_journal_page_last 163
_journal_paper_doi 10.1016/0022-4596(86)90226-4
_journal_volume 62
_journal_year 1986
_chemical_formula_structural 'Ba2 V (Cu V) F12'
_chemical_formula_sum 'Ba2 Cu F12 V2'
_chemical_name_systematic 'Barium vanadium copper fluoride (2/2/1/12)'
_space_group_IT_number 2
_symmetry_cell_setting triclinic
_symmetry_Int_Tables_number 2
_symmetry_space_group_name_Hall '-P 1'
_symmetry_space_group_name_H-M 'P -1'
_cell_angle_alpha 65.05(1)
_cell_angle_beta 70.26(2)
_cell_angle_gamma 73.19(2)
_cell_formula_units_Z 1
_cell_length_a 5.365(1)
_cell_length_b 6.950(1)
_cell_length_c 7.433(1)
_cell_volume 233.0
_exptl_crystal_density_meas 4.65
_refine_ls_R_factor_all 0.0327
_cod_database_code 1000403

loop_
_symmetry_equiv_pos_as_xyz
x,y,z
-x,-y,-z

loop_
_atom_site_aniso_label
_atom_site_aniso_U_11
_atom_site_aniso_U_12
_atom_site_aniso_U_13
_atom_site_aniso_U_22
_atom_site_aniso_U_23
_atom_site_aniso_U_33
Ba1 0.0170(1) -0.0087(1) -0.0020(1) 0.0141(1) -0.0024(1) 0.0164(1)
V1 0.0096(3) -0.0046(3) -0.0028(3) 0.0084(3) -0.0006(2) 0.0113(3)
Cu1 0.0116(2) -0.0043(2) -0.0027(2) 0.0089(2) 0.0003(2) 0.0101(2)
V2 0.0116(2) -0.0043(2) -0.0027(2) 0.0089(2) 0.0003(2) 0.0101(2)
F1 0.0289(14) -0.0109(10) -0.0052(10) 0.0197(11) -0.0039(10) 0.0170(11)
F2 0.0222(12) -0.0063(9) -0.0088(10) 0.0091(9) 0.0002(8) 0.0213(12)
F3 0.0147(10) -0.0061(9) -0.0029(9) 0.0175(11) -0.0013(9) 0.0183(12)
F4 0.0199(11) -0.0081(8) 0.0001(8) 0.0172(10) -0.0046(9) 0.0121(10)
F5 0.0162(11) -0.0200(13) -0.0079(10) 0.0404(17) 0.0038(10) 0.0248(14)
F6 0.0159(10) -0.0069(9) -0.0045(8) 0.0202(11) 0.0047(9) 0.0134(10)

loop_
_atom_site_label
_atom_site_type_symbol
_atom_site_symmetry_multiplicity
_atom_site_Wyckoff_symbol
_atom_site_fract_x
_atom_site_fract_y
_atom_site_fract_z
_atom_site_occupancy
_atom_site_attached_hydrogens
_atom_site_calc_flag
Ba1 Ba2+ 2 i 0.7075(1) 0.7968(1) 0.7641(1) 1. 0 d
V1 V3+ 1 h 0.5 0.5 0.5 1. 0 d
Cu1 Cu2+ 2 i 0.0522(1) 0.7753(1) 0.1679(1) 0.5 0 d
V2 V3+ 2 i 0.0522(1) 0.7753(1) 0.1679(1) 0.5 0 d
F1 F1- 2 i 0.1730(6) 0.6542(4) 0.9626(4) 1. 0 d
F2 F1- 2 i 0.4649(5) 0.7813(4) 0.4946(4) 1. 0 d
F3 F1- 2 i 0.1236(5) 0.4870(4) 0.6513(4) 1. 0 d
F4 F1- 2 i 0.0224(5) 0.0950(4) 0.6419(4) 1. 0 d
F5 F1- 2 i 0.2517(6) 0.0363(5) 0.9542(5) 1. 0 d
F6 F1- 2 i 0.6039(5) 0.3894(5) 0.7616(4) 1. 0 d

loop_
_atom_type_symbol
_atom_type_oxidation_number
Ba2+ 2.000
V3+ 3.000
Cu2+ 2.000
F1- -1.000
